data_7028711
loop_
_publ_author_name
'Constable, Edwin C.'
'Housecroft, Catherine E.'
'Schneider, Gabriel E.'
'Zampese, Jennifer A.'
'Bolink, Henk J.'
'Perteg\'as, Antonio'
'Roldan-Carmona, Cristina'

_publ_section_title
;
 Red emitting [Ir(C^N)2(N^N)](+) complexes employing bidentate
 2,2':6',2''-terpyridine ligands for light-emitting electrochemical cells.
;
_journal_issue 12
_journal_name_full 'Dalton transactions (Cambridge, England : 2003)'
_journal_page_first 4653
_journal_page_last 4667
_journal_paper_doi 10.1039/c3dt53477d
_journal_volume 43
_journal_year 2014
_chemical_formula_moiety 'C42 H36 Ir N8, F6 P, C H2 Cl2'
_chemical_formula_sum 'C43 H38 Cl2 F6 Ir N8 P'
_chemical_formula_weight 1074.90
_chemical_name_systematic
; 
 ? 
;
_space_group_IT_number 2
_symmetry_cell_setting triclinic
_symmetry_space_group_name_Hall '-P 1'
_symmetry_space_group_name_H-M 'P -1'
_atom_sites_solution_hydrogens geom
_atom_sites_solution_primary direct
_atom_sites_solution_secondary difmap
_audit_creation_method SHELXL-97
_cell_angle_alpha 94.081(2)
_cell_angle_beta 100.297(2)
_cell_angle_gamma 103.316(2)
_cell_formula_units_Z 2
_cell_length_a 10.8170(7)
_cell_length_b 13.5418(8)
_cell_length_c 14.6844(9)
_cell_measurement_reflns_used 9783
_cell_measurement_temperature 123(2)
_cell_measurement_theta_max 68.14
_cell_measurement_theta_min 3.08
_cell_volume 2045.2(2)
_computing_cell_refinement 'Bruker SAINT'
_computing_data_collection 'Bruker APEX2'
_computing_data_reduction 'Bruker SAINT'
_computing_molecular_graphics 'Bruker SHELXTL'
_computing_publication_material 'Bruker SHELXTL'
_computing_structure_refinement 'SHELXL-97 (Sheldrick, 1997)'
_computing_structure_solution 'SHELXS-97 (Sheldrick, 1990)'
_diffrn_ambient_temperature 123(2)
_diffrn_measured_fraction_theta_full 0.987
_diffrn_measured_fraction_theta_max 0.987
_diffrn_measurement_device_type 'Bruker APEX-II CCD'
_diffrn_measurement_method '\f and \w scans'
_diffrn_radiation_monochromator graphite
_diffrn_radiation_source 'fine-focus sealed tube'
_diffrn_radiation_type CuK\a
_diffrn_radiation_wavelength 1.54178
_diffrn_reflns_av_R_equivalents 0.0286
_diffrn_reflns_av_sigmaI/netI 0.0165
_diffrn_reflns_limit_h_max 12
_diffrn_reflns_limit_h_min -12
_diffrn_reflns_limit_k_max 16
_diffrn_reflns_limit_k_min -15
_diffrn_reflns_limit_l_max 17
_diffrn_reflns_limit_l_min -17
_diffrn_reflns_number 46149
_diffrn_reflns_theta_full 67.25
_diffrn_reflns_theta_max 67.25
_diffrn_reflns_theta_min 4.29
_diffrn_standards_number 0
_exptl_absorpt_coefficient_mu 8.510
_exptl_absorpt_correction_T_max 0.5873
_exptl_absorpt_correction_T_min 0.3617
_exptl_absorpt_correction_type multi-scan
_exptl_absorpt_process_details sadabs
_exptl_crystal_colour orange
_exptl_crystal_density_diffrn 1.745
_exptl_crystal_density_method 'not measured'
_exptl_crystal_description Block
_exptl_crystal_F_000 1064
_exptl_crystal_size_max 0.15
_exptl_crystal_size_mid 0.12
_exptl_crystal_size_min 0.07
_refine_diff_density_max 1.733
_refine_diff_density_min -0.866
_refine_diff_density_rms 0.101
_refine_ls_extinction_method none
_refine_ls_goodness_of_fit_ref 1.100
_refine_ls_hydrogen_treatment constr
_refine_ls_matrix_type full
_refine_ls_number_parameters 554
_refine_ls_number_reflns 7238
_refine_ls_number_restraints 0
_refine_ls_restrained_S_all 1.100
_refine_ls_R_factor_all 0.0229
_refine_ls_R_factor_gt 0.0227
_refine_ls_shift/su_max 0.003
_refine_ls_shift/su_mean 0.000
_refine_ls_structure_factor_coef Fsqd
_refine_ls_weighting_details 'calc w=1/[\s^2^(Fo^2^)+(0.0383P)^2^+2.1371P] where P=(Fo^2^+2Fc^2^)/3'
_refine_ls_weighting_scheme calc
_refine_ls_wR_factor_gt 0.0596
_refine_ls_wR_factor_ref 0.0598
_reflns_number_gt 7171
_reflns_number_total 7238
_reflns_threshold_expression >2sigma(I)
_cod_data_source_file c3dt53477d.txt
_cod_data_source_block gs92
_cod_depositor_comments
;
The following automatic conversions were performed:

'_symmetry_cell_setting' value 'Triclinic' changed to 'triclinic'
according to
/usr/data/users/saulius/automatic-downloads/current/RSC/lib/dictionaries/cif_core.dic
dictionary named 'cif_core.dic' version 2.4.2 from 2011-04-26.

Automatic conversion script
Id: cif_fix_values 2281 2013-09-26 08:29:07Z andrius 
;
_cod_original_sg_symbol_Hall -P1
_cod_original_sg_symbol_H-M P-1
_cod_database_code 7028711

loop_
_symmetry_equiv_pos_as_xyz
'x, y, z'
'-x, -y, -z'

loop_
_atom_site_label
_atom_site_type_symbol
_atom_site_fract_x
_atom_site_fract_y
_atom_site_fract_z
_atom_site_U_iso_or_equiv
_atom_site_adp_type
_atom_site_occupancy
_atom_site_symmetry_multiplicity
_atom_site_calc_flag
_atom_site_refinement_flags
Ir1 Ir 0.864234(9) 0.646897(7) 0.739337(6) 0.01380(5) Uani 1 1 d .
N1 N 0.7523(2) 0.75228(16) 0.69624(15) 0.0166(4) Uani 1 1 d .
N2 N 0.9854(2) 0.74988(16) 0.66209(14) 0.0161(4) Uani 1 1 d .
N3 N 1.2391(2) 0.63336(18) 0.69470(16) 0.0243(5) Uani 1 1 d .
N4 N 1.1572(2) 0.88893(18) 0.23597(16) 0.0264(5) Uani 1 1 d .
C1 C 0.6432(3) 0.7587(2) 0.72488(18) 0.0203(5) Uani 1 1 d .
H1A H 0.6148 0.7160 0.7695 0.024 Uiso 1 1 calc R
C2 C 0.5701(3) 0.8251(2) 0.69197(19) 0.0232(5) Uani 1 1 d .
H2A H 0.4930 0.8278 0.7134 0.028 Uiso 1 1 calc R
C3 C 0.6120(3) 0.8874(2) 0.6270(2) 0.0231(6) Uani 1 1 d .
H3A H 0.5641 0.9339 0.6035 0.028 Uiso 1 1 calc R
C4 C 0.7241(3) 0.8811(2) 0.59671(18) 0.0207(5) Uani 1 1 d .
H4A H 0.7540 0.9231 0.5520 0.025 Uiso 1 1 calc R
C5 C 0.7928(2) 0.81233(19) 0.63253(17) 0.0166(5) Uani 1 1 d .
C6 C 0.9151(2) 0.80165(19) 0.60607(17) 0.0170(5) Uani 1 1 d .
C7 C 0.9549(2) 0.83985(19) 0.52771(17) 0.0186(5) Uani 1 1 d .
H7A H 0.9057 0.8780 0.4913 0.022 Uiso 1 1 calc R
C8 C 1.0670(2) 0.82219(19) 0.50256(17) 0.0182(5) Uani 1 1 d .
C9 C 1.1438(3) 0.7776(2) 0.56513(18) 0.0194(5) Uani 1 1 d .
H9A H 1.2241 0.7686 0.5530 0.023 Uiso 1 1 calc R
C10 C 1.1033(2) 0.74620(19) 0.64544(17) 0.0175(5) Uani 1 1 d .
C11 C 1.1954(2) 0.7143(2) 0.71861(18) 0.0184(5) Uani 1 1 d .
C12 C 1.2397(3) 0.7742(2) 0.80426(19) 0.0221(5) Uani 1 1 d .
H12A H 1.2067 0.8316 0.8179 0.027 Uiso 1 1 calc R
C13 C 1.3330(3) 0.7483(2) 0.86926(19) 0.0269(6) Uani 1 1 d .
H13A H 1.3669 0.7887 0.9279 0.032 Uiso 1 1 calc R
C14 C 1.3758(3) 0.6631(3) 0.8475(2) 0.0302(7) Uani 1 1 d .
H14A H 1.4379 0.6424 0.8913 0.036 Uiso 1 1 calc R
C15 C 1.3263(3) 0.6083(2) 0.7603(2) 0.0300(7) Uani 1 1 d .
H15A H 1.3558 0.5493 0.7460 0.036 Uiso 1 1 calc R
C16 C 1.2435(3) 0.8667(2) 0.3026(2) 0.0297(6) Uani 1 1 d .
H16A H 1.3257 0.8647 0.2894 0.036 Uiso 1 1 calc R
C17 C 1.2209(3) 0.8464(2) 0.39056(19) 0.0262(6) Uani 1 1 d .
H17A H 1.2864 0.8309 0.4355 0.031 Uiso 1 1 calc R
C18 C 1.1016(3) 0.84886(19) 0.41199(18) 0.0196(5) Uani 1 1 d .
C19 C 1.0114(3) 0.8730(2) 0.34260(19) 0.0237(6) Uani 1 1 d .
H19A H 0.9287 0.8768 0.3538 0.028 Uiso 1 1 calc R
C20 C 1.0431(3) 0.8915(2) 0.2571(2) 0.0260(6) Uani 1 1 d .
H20A H 0.9796 0.9069 0.2105 0.031 Uiso 1 1 calc R
C21 C 0.7284(2) 0.5627(2) 0.79824(18) 0.0174(5) Uani 1 1 d .
C22 C 0.7167(3) 0.5737(2) 0.89147(18) 0.0202(5) Uani 1 1 d .
H22A H 0.7781 0.6258 0.9341 0.024 Uiso 1 1 calc R
C23 C 0.6168(3) 0.5096(2) 0.92304(19) 0.0237(6) Uani 1 1 d .
H23A H 0.6097 0.5192 0.9864 0.028 Uiso 1 1 calc R
C24 C 0.5280(3) 0.4321(2) 0.8628(2) 0.0255(6) Uani 1 1 d .
H24A H 0.4618 0.3874 0.8854 0.031 Uiso 1 1 calc R
C25 C 0.5348(3) 0.4191(2) 0.7690(2) 0.0241(6) Uani 1 1 d .
H25A H 0.4739 0.3661 0.7270 0.029 Uiso 1 1 calc R
C26 C 0.6334(2) 0.4858(2) 0.73844(18) 0.0189(5) Uani 1 1 d .
N5 N 0.7566(2) 0.54702(16) 0.62628(15) 0.0168(4) Uani 1 1 d .
N6 N 0.6484(2) 0.47986(16) 0.64380(15) 0.0194(4) Uani 1 1 d .
C27 C 0.4617(3) 0.3345(3) 0.5573(2) 0.0375(7) Uani 1 1 d .
H27A H 0.4778 0.2798 0.5944 0.056 Uiso 1 1 calc R
H27B H 0.4290 0.3064 0.4918 0.056 Uiso 1 1 calc R
H27C H 0.3973 0.3648 0.5800 0.056 Uiso 1 1 calc R
C28 C 0.5853(3) 0.4147(2) 0.56600(19) 0.0247(6) Uani 1 1 d .
C29 C 0.6553(3) 0.4388(2) 0.4981(2) 0.0262(6) Uani 1 1 d .
H29A H 0.6356 0.4061 0.4359 0.031 Uiso 1 1 calc R
C30 C 0.7616(3) 0.5207(2) 0.53724(18) 0.0210(5) Uani 1 1 d .
C31 C 0.8669(3) 0.5704(2) 0.49034(19) 0.0275(6) Uani 1 1 d .
H31A H 0.8528 0.6359 0.4724 0.041 Uiso 1 1 calc R
H31B H 0.8664 0.5259 0.4346 0.041 Uiso 1 1 calc R
H31C H 0.9508 0.5821 0.5332 0.041 Uiso 1 1 calc R
C32 C 0.9696(2) 0.54708(19) 0.77966(18) 0.0158(5) Uani 1 1 d .
C33 C 0.9729(3) 0.4556(2) 0.73051(18) 0.0209(5) Uani 1 1 d .
H33A H 0.9246 0.4370 0.6685 0.025 Uiso 1 1 calc R
C34 C 1.0451(3) 0.3913(2) 0.7703(2) 0.0250(6) Uani 1 1 d .
H34A H 1.0481 0.3308 0.7347 0.030 Uiso 1 1 calc R
C35 C 1.1126(3) 0.4153(2) 0.8616(2) 0.0250(6) Uani 1 1 d .
H35A H 1.1600 0.3702 0.8890 0.030 Uiso 1 1 calc R
C36 C 1.1115(3) 0.5052(2) 0.91359(19) 0.0221(5) Uani 1 1 d .
H36A H 1.1573 0.5219 0.9764 0.026 Uiso 1 1 calc R
C37 C 1.0419(2) 0.56947(19) 0.87128(17) 0.0168(5) Uani 1 1 d .
N7 N 0.9698(2) 0.72188(16) 0.86362(14) 0.0163(4) Uani 1 1 d .
N8 N 1.0393(2) 0.66546(16) 0.91721(15) 0.0166(4) Uani 1 1 d .
C38 C 1.1928(3) 0.6885(2) 1.07441(19) 0.0253(6) Uani 1 1 d .
H38A H 1.1458 0.6268 1.0962 0.038 Uiso 1 1 calc R
H38B H 1.2258 0.7431 1.1266 0.038 Uiso 1 1 calc R
H38C H 1.2657 0.6739 1.0494 0.038 Uiso 1 1 calc R
C39 C 1.1033(3) 0.7218(2) 0.99971(17) 0.0200(5) Uani 1 1 d .
C40 C 1.0727(3) 0.8148(2) 0.99938(18) 0.0220(5) Uani 1 1 d .
H40A H 1.1018 0.8699 1.0480 0.026 Uiso 1 1 calc R
C41 C 0.9905(3) 0.8127(2) 0.91340(18) 0.0195(5) Uani 1 1 d .
C42 C 0.9339(3) 0.8956(2) 0.87602(19) 0.0273(6) Uani 1 1 d .
H42A H 0.9508 0.9041 0.8133 0.041 Uiso 1 1 calc R
H42B H 0.9736 0.9597 0.9170 0.041 Uiso 1 1 calc R
H42C H 0.8401 0.8776 0.8732 0.041 Uiso 1 1 calc R
P1 P 0.65720(7) 0.93624(6) 0.31264(5) 0.02478(15) Uani 1 1 d .
F10 F 0.77387(17) 0.97471(14) 0.40160(12) 0.0324(4) Uani 1 1 d .
F11 F 0.75902(17) 0.96676(17) 0.24629(13) 0.0410(4) Uani 1 1 d .
F12 F 0.63353(19) 1.04799(16) 0.31532(17) 0.0478(5) Uani 1 1 d .
F13 F 0.55714(17) 0.90688(15) 0.38076(13) 0.0361(4) Uani 1 1 d .
F14 F 0.68306(19) 0.82500(14) 0.31212(17) 0.0456(5) Uani 1 1 d .
F15 F 0.54188(19) 0.8985(2) 0.22499(14) 0.0558(6) Uani 1 1 d .
C100 C 0.6673(4) 0.9324(3) 0.0358(3) 0.0496(9) Uani 1 1 d .
H10A H 0.7489 0.9798 0.0701 0.059 Uiso 1 1 calc R
H10B H 0.6000 0.9325 0.0735 0.059 Uiso 1 1 calc R
Cl1 Cl 0.69085(13) 0.80843(9) 0.02091(8) 0.0677(3) Uani 1 1 d .
Cl2 Cl 0.61906(8) 0.97541(7) -0.07219(6) 0.04414(19) Uani 1 1 d .

loop_
_atom_site_aniso_label
_atom_site_aniso_U_11
_atom_site_aniso_U_22
_atom_site_aniso_U_33
_atom_site_aniso_U_23
_atom_site_aniso_U_13
_atom_site_aniso_U_12
Ir1 0.01560(7) 0.01432(7) 0.01189(7) 0.00285(4) 0.00344(4) 0.00364(5)
N1 0.0175(10) 0.0179(11) 0.0147(10) 0.0025(8) 0.0016(8) 0.0064(8)
N2 0.0187(10) 0.0152(10) 0.0134(10) 0.0020(8) 0.0023(8) 0.0028(8)
N3 0.0251(12) 0.0266(12) 0.0252(12) 0.0077(9) 0.0089(9) 0.0102(10)
N4 0.0312(13) 0.0255(12) 0.0210(11) 0.0036(9) 0.0081(10) 0.0015(10)
C1 0.0204(12) 0.0227(13) 0.0193(12) 0.0053(10) 0.0070(10) 0.0053(10)
C2 0.0217(13) 0.0269(14) 0.0241(13) 0.0043(11) 0.0078(11) 0.0093(11)
C3 0.0232(13) 0.0235(14) 0.0238(14) 0.0044(11) 0.0032(11) 0.0092(11)
C4 0.0224(13) 0.0199(13) 0.0199(13) 0.0037(10) 0.0042(10) 0.0051(10)
C5 0.0181(12) 0.0166(12) 0.0132(11) 0.0006(9) 0.0012(9) 0.0021(10)
C6 0.0180(12) 0.0155(12) 0.0165(12) 0.0016(9) 0.0024(9) 0.0031(9)
C7 0.0200(12) 0.0190(12) 0.0168(12) 0.0043(10) 0.0032(10) 0.0047(10)
C8 0.0190(12) 0.0163(12) 0.0175(12) 0.0022(9) 0.0039(10) 0.0005(10)
C9 0.0174(12) 0.0198(13) 0.0208(13) 0.0029(10) 0.0047(10) 0.0034(10)
C10 0.0181(12) 0.0156(12) 0.0180(12) 0.0015(9) 0.0035(10) 0.0028(10)
C11 0.0144(11) 0.0221(13) 0.0203(13) 0.0083(10) 0.0072(10) 0.0036(10)
C12 0.0198(13) 0.0247(14) 0.0217(13) 0.0059(11) 0.0055(10) 0.0035(11)
C13 0.0208(13) 0.0372(16) 0.0197(13) 0.0093(11) 0.0030(11) -0.0001(12)
C14 0.0200(13) 0.0460(18) 0.0287(15) 0.0200(13) 0.0054(11) 0.0114(13)
C15 0.0293(15) 0.0345(16) 0.0356(17) 0.0155(13) 0.0140(13) 0.0175(13)
C16 0.0262(14) 0.0386(17) 0.0245(15) 0.0022(12) 0.0110(12) 0.0043(12)
C17 0.0238(14) 0.0336(16) 0.0211(13) 0.0043(11) 0.0054(11) 0.0056(12)
C18 0.0237(13) 0.0162(12) 0.0181(12) 0.0028(10) 0.0059(10) 0.0014(10)
C19 0.0261(14) 0.0257(14) 0.0218(13) 0.0069(11) 0.0072(11) 0.0084(11)
C20 0.0321(15) 0.0275(15) 0.0200(14) 0.0068(11) 0.0060(11) 0.0090(12)
C21 0.0176(12) 0.0184(12) 0.0194(13) 0.0061(10) 0.0062(10) 0.0075(10)
C22 0.0222(13) 0.0216(13) 0.0186(13) 0.0048(10) 0.0052(10) 0.0072(10)
C23 0.0253(14) 0.0306(15) 0.0204(13) 0.0090(11) 0.0093(11) 0.0119(12)
C24 0.0229(13) 0.0279(15) 0.0290(15) 0.0121(12) 0.0110(11) 0.0055(11)
C25 0.0219(13) 0.0230(14) 0.0271(14) 0.0053(11) 0.0062(11) 0.0032(11)
C26 0.0201(12) 0.0197(13) 0.0190(12) 0.0055(10) 0.0057(10) 0.0067(10)
N5 0.0172(10) 0.0168(10) 0.0140(10) 0.0011(8) 0.0009(8) 0.0011(8)
N6 0.0199(10) 0.0181(11) 0.0189(11) 0.0030(8) 0.0044(8) 0.0016(8)
C27 0.0403(18) 0.0330(17) 0.0269(16) -0.0028(13) 0.0042(13) -0.0116(14)
C28 0.0274(14) 0.0214(14) 0.0224(14) 0.0008(11) 0.0028(11) 0.0024(11)
C29 0.0328(15) 0.0235(14) 0.0187(13) -0.0011(11) 0.0036(11) 0.0022(12)
C30 0.0265(13) 0.0198(13) 0.0167(12) 0.0019(10) 0.0048(10) 0.0054(11)
C31 0.0344(15) 0.0271(14) 0.0192(13) -0.0024(11) 0.0115(12) 0.0006(12)
C32 0.0159(12) 0.0155(12) 0.0190(13) 0.0063(10) 0.0069(10) 0.0058(10)
C33 0.0252(13) 0.0199(13) 0.0175(12) 0.0024(10) 0.0048(10) 0.0051(10)
C34 0.0310(14) 0.0188(13) 0.0265(14) 0.0002(11) 0.0075(11) 0.0084(11)
C35 0.0288(14) 0.0197(14) 0.0291(15) 0.0073(11) 0.0057(12) 0.0101(11)
C36 0.0249(13) 0.0221(13) 0.0196(13) 0.0052(10) 0.0029(10) 0.0069(11)
C37 0.0194(12) 0.0156(12) 0.0168(12) 0.0037(9) 0.0064(10) 0.0043(10)
N7 0.0179(10) 0.0167(11) 0.0134(10) 0.0018(8) 0.0008(8) 0.0044(8)
N8 0.0184(10) 0.0179(11) 0.0145(10) 0.0040(8) 0.0031(8) 0.0058(8)
C38 0.0293(14) 0.0287(15) 0.0173(13) 0.0005(11) -0.0017(11) 0.0114(12)
C39 0.0216(13) 0.0230(13) 0.0154(12) 0.0031(10) 0.0044(10) 0.0048(10)
C40 0.0265(13) 0.0206(13) 0.0169(13) -0.0012(10) 0.0024(10) 0.0042(11)
C41 0.0223(13) 0.0179(13) 0.0183(13) 0.0019(10) 0.0048(10) 0.0049(10)
C42 0.0405(16) 0.0191(13) 0.0214(14) -0.0021(11) 0.0000(12) 0.0115(12)
P1 0.0215(3) 0.0296(4) 0.0244(3) 0.0097(3) 0.0046(3) 0.0068(3)
F10 0.0300(9) 0.0371(10) 0.0283(9) 0.0055(7) 0.0009(7) 0.0081(7)
F11 0.0284(9) 0.0650(13) 0.0325(10) 0.0181(9) 0.0115(7) 0.0091(9)
F12 0.0395(11) 0.0418(11) 0.0754(15) 0.0316(10) 0.0191(10) 0.0230(9)
F13 0.0311(9) 0.0464(11) 0.0376(10) 0.0185(8) 0.0151(8) 0.0126(8)
F14 0.0373(10) 0.0257(9) 0.0737(15) -0.0003(9) 0.0173(10) 0.0049(8)
F15 0.0278(10) 0.0996(19) 0.0325(11) 0.0067(11) -0.0003(8) 0.0058(11)
C100 0.059(2) 0.060(2) 0.0336(18) 0.0023(16) 0.0049(16) 0.028(2)
Cl1 0.0938(8) 0.0595(6) 0.0688(7) 0.0229(5) 0.0349(6) 0.0385(6)
Cl2 0.0444(4) 0.0523(5) 0.0362(4) 0.0087(4) 0.0097(3) 0.0107(4)

loop_
_atom_type_symbol
_atom_type_description
_atom_type_scat_dispersion_real
_atom_type_scat_dispersion_imag
_atom_type_scat_source
C C 0.0181 0.0091 'International Tables Vol C Tables 4.2.6.8 and 6.1.1.4'
H H 0.0000 0.0000 'International Tables Vol C Tables 4.2.6.8 and 6.1.1.4'
N N 0.0311 0.0180 'International Tables Vol C Tables 4.2.6.8 and 6.1.1.4'
F F 0.0727 0.0534 'International Tables Vol C Tables 4.2.6.8 and 6.1.1.4'
P P 0.2955 0.4335 'International Tables Vol C Tables 4.2.6.8 and 6.1.1.4'
Ir Ir -4.7710 6.5667 'International Tables Vol C Tables 4.2.6.8 and 6.1.1.4'
Cl Cl 0.3639 0.7018 'International Tables Vol C Tables 4.2.6.8 and 6.1.1.4'

loop_
_geom_angle_atom_site_label_1
_geom_angle_atom_site_label_2
_geom_angle_atom_site_label_3
_geom_angle
C21 Ir1 C32 85.31(10)
C21 Ir1 N7 93.17(10)
C32 Ir1 N7 79.59(10)
C21 Ir1 N5 79.57(10)
C32 Ir1 N5 91.80(10)
N7 Ir1 N5 169.23(8)
C21 Ir1 N1 94.66(9)
C32 Ir1 N1 179.81(9)
N7 Ir1 N1 100.59(8)
N5 Ir1 N1 88.01(8)
C21 Ir1 N2 169.93(9)
C32 Ir1 N2 104.28(9)
N7 Ir1 N2 91.61(8)
N5 Ir1 N2 96.83(8)
N1 Ir1 N2 75.75(8)
C1 N1 C5 119.0(2)
C1 N1 Ir1 124.45(18)
C5 N1 Ir1 116.47(17)
C10 N2 C6 117.7(2)
C10 N2 Ir1 127.65(17)
C6 N2 Ir1 111.97(16)
C11 N3 C15 116.4(3)
C16 N4 C20 116.3(2)
N1 C1 C2 122.7(2)
N1 C1 H1A 118.7
C2 C1 H1A 118.7
C1 C2 C3 118.5(2)
C1 C2 H2A 120.8
C3 C2 H2A 120.8
C4 C3 C2 119.3(3)
C4 C3 H3A 120.3
C2 C3 H3A 120.3
C3 C4 C5 119.2(2)
C3 C4 H4A 120.4
C5 C4 H4A 120.4
N1 C5 C4 121.3(2)
N1 C5 C6 115.5(2)
C4 C5 C6 123.2(2)
N2 C6 C7 121.8(2)
N2 C6 C5 115.8(2)
C7 C6 C5 122.4(2)
C6 C7 C8 120.2(2)
C6 C7 H7A 119.9
C8 C7 H7A 119.9
C9 C8 C7 117.0(2)
C9 C8 C18 121.8(2)
C7 C8 C18 121.2(2)
C10 C9 C8 120.2(2)
C10 C9 H9A 119.9
C8 C9 H9A 119.9
N2 C10 C9 122.0(2)
N2 C10 C11 118.6(2)
C9 C10 C11 119.2(2)
N3 C11 C12 123.6(2)
N3 C11 C10 117.2(2)
C12 C11 C10 118.9(2)
C13 C12 C11 118.4(3)
C13 C12 H12A 120.8
C11 C12 H12A 120.8
C14 C13 C12 118.9(3)
C14 C13 H13A 120.6
C12 C13 H13A 120.6
C13 C14 C15 118.5(3)
C13 C14 H14A 120.7
C15 C14 H14A 120.7
N3 C15 C14 124.0(3)
N3 C15 H15A 118.0
C14 C15 H15A 118.0
N4 C16 C17 124.1(3)
N4 C16 H16A 118.0
C17 C16 H16A 118.0
C18 C17 C16 119.3(3)
C18 C17 H17A 120.3
C16 C17 H17A 120.3
C17 C18 C19 116.7(2)
C17 C18 C8 122.6(2)
C19 C18 C8 120.6(2)
C20 C19 C18 119.5(3)
C20 C19 H19A 120.3
C18 C19 H19A 120.3
N4 C20 C19 124.1(3)
N4 C20 H20A 117.9
C19 C20 H20A 117.9
C22 C21 C26 116.7(2)
C22 C21 Ir1 127.2(2)
C26 C21 Ir1 116.06(19)
C23 C22 C21 121.2(3)
C23 C22 H22A 119.4
C21 C22 H22A 119.4
C24 C23 C22 120.4(3)
C24 C23 H23A 119.8
C22 C23 H23A 119.8
C23 C24 C25 120.4(3)
C23 C24 H24A 119.8
C25 C24 H24A 119.8
C26 C25 C24 118.2(3)
C26 C25 H25A 120.9
C24 C25 H25A 120.9
C25 C26 C21 123.0(2)
C25 C26 N6 122.8(2)
C21 C26 N6 114.2(2)
C30 N5 N6 106.0(2)
C30 N5 Ir1 139.25(18)
N6 N5 Ir1 114.58(15)
C28 N6 N5 110.6(2)
C28 N6 C26 133.6(2)
N5 N6 C26 115.5(2)
C28 C27 H27A 109.5
C28 C27 H27B 109.5
H27A C27 H27B 109.5
C28 C27 H27C 109.5
H27A C27 H27C 109.5
H27B C27 H27C 109.5
N6 C28 C29 106.7(2)
N6 C28 C27 125.8(3)
C29 C28 C27 127.4(3)
C28 C29 C30 107.3(2)
C28 C29 H29A 126.4
C30 C29 H29A 126.4
N5 C30 C29 109.4(2)
N5 C30 C31 124.1(2)
C29 C30 C31 126.5(2)
C30 C31 H31A 109.5
C30 C31 H31B 109.5
H31A C31 H31B 109.5
C30 C31 H31C 109.5
H31A C31 H31C 109.5
H31B C31 H31C 109.5
C33 C32 C37 116.4(2)
C33 C32 Ir1 128.4(2)
C37 C32 Ir1 115.14(18)
C34 C33 C32 121.6(2)
C34 C33 H33A 119.2
C32 C33 H33A 119.2
C35 C34 C33 120.1(3)
C35 C34 H34A 119.9
C33 C34 H34A 119.9
C34 C35 C36 120.4(3)
C34 C35 H35A 119.8
C36 C35 H35A 119.8
C37 C36 C35 118.3(3)
C37 C36 H36A 120.9
C35 C36 H36A 120.9
C36 C37 C32 123.2(2)
C36 C37 N8 122.6(2)
C32 C37 N8 114.2(2)
C41 N7 N8 106.7(2)
C41 N7 Ir1 138.40(18)
N8 N7 Ir1 114.90(15)
C39 N8 N7 110.0(2)
C39 N8 C37 134.4(2)
N7 N8 C37 115.1(2)
C39 C38 H38A 109.5
C39 C38 H38B 109.5
H38A C38 H38B 109.5
C39 C38 H38C 109.5
H38A C38 H38C 109.5
H38B C38 H38C 109.5
N8 C39 C40 107.0(2)
N8 C39 C38 125.8(2)
C40 C39 C38 127.2(2)
C39 C40 C41 106.8(2)
C39 C40 H40A 126.6
C41 C40 H40A 126.6
N7 C41 C40 109.5(2)
N7 C41 C42 121.8(2)
C40 C41 C42 128.7(2)
C41 C42 H42A 109.5
C41 C42 H42B 109.5
H42A C42 H42B 109.5
C41 C42 H42C 109.5
H42A C42 H42C 109.5
H42B C42 H42C 109.5
F15 P1 F12 90.24(14)
F15 P1 F14 91.00(13)
F12 P1 F14 178.74(13)
F15 P1 F11 91.00(11)
F12 P1 F11 90.07(11)
F14 P1 F11 90.12(12)
F15 P1 F13 90.04(11)
F12 P1 F13 89.66(11)
F14 P1 F13 90.13(11)
F11 P1 F13 178.92(12)
F15 P1 F10 179.85(14)
F12 P1 F10 89.64(11)
F14 P1 F10 89.12(11)
F11 P1 F10 89.10(10)
F13 P1 F10 89.86(10)
Cl1 C100 Cl2 111.4(2)
Cl1 C100 H10A 109.4
Cl2 C100 H10A 109.4
Cl1 C100 H10B 109.4
Cl2 C100 H10B 109.4
H10A C100 H10B 108.0

loop_
_geom_bond_atom_site_label_1
_geom_bond_atom_site_label_2
_geom_bond_distance
Ir1 C21 2.008(3)
Ir1 C32 2.015(2)
Ir1 N7 2.031(2)
Ir1 N5 2.051(2)
Ir1 N1 2.134(2)
Ir1 N2 2.206(2)
N1 C1 1.340(3)
N1 C5 1.349(3)
N2 C10 1.351(3)
N2 C6 1.361(3)
N3 C11 1.339(4)
N3 C15 1.342(4)
N4 C16 1.328(4)
N4 C20 1.332(4)
C1 C2 1.385(4)
C1 H1A 0.9500
C2 C3 1.386(4)
C2 H2A 0.9500
C3 C4 1.382(4)
C3 H3A 0.9500
C4 C5 1.395(4)
C4 H4A 0.9500
C5 C6 1.478(4)
C6 C7 1.392(4)
C7 C8 1.394(4)
C7 H7A 0.9500
C8 C9 1.391(4)
C8 C18 1.491(4)
C9 C10 1.391(4)
C9 H9A 0.9500
C10 C11 1.489(3)
C11 C12 1.389(4)
C12 C13 1.386(4)
C12 H12A 0.9500
C13 C14 1.376(5)
C13 H13A 0.9500
C14 C15 1.383(5)
C14 H14A 0.9500
C15 H15A 0.9500
C16 C17 1.391(4)
C16 H16A 0.9500
C17 C18 1.389(4)
C17 H17A 0.9500
C18 C19 1.391(4)
C19 C20 1.385(4)
C19 H19A 0.9500
C20 H20A 0.9500
C21 C22 1.398(4)
C21 C26 1.402(4)
C22 C23 1.393(4)
C22 H22A 0.9500
C23 C24 1.381(4)
C23 H23A 0.9500
C24 C25 1.393(4)
C24 H24A 0.9500
C25 C26 1.392(4)
C25 H25A 0.9500
C26 N6 1.427(3)
N5 C30 1.344(3)
N5 N6 1.384(3)
N6 C28 1.360(4)
C27 C28 1.494(4)
C27 H27A 0.9800
C27 H27B 0.9800
C27 H27C 0.9800
C28 C29 1.371(4)
C29 C30 1.402(4)
C29 H29A 0.9500
C30 C31 1.490(4)
C31 H31A 0.9800
C31 H31B 0.9800
C31 H31C 0.9800
C32 C33 1.400(4)
C32 C37 1.403(4)
C33 C34 1.389(4)
C33 H33A 0.9500
C34 C35 1.384(4)
C34 H34A 0.9500
C35 C36 1.393(4)
C35 H35A 0.9500
C36 C37 1.387(4)
C36 H36A 0.9500
C37 N8 1.430(3)
N7 C41 1.335(3)
N7 N8 1.381(3)
N8 C39 1.362(3)
C38 C39 1.496(4)
C38 H38A 0.9800
C38 H38B 0.9800
C38 H38C 0.9800
C39 C40 1.373(4)
C40 C41 1.403(4)
C40 H40A 0.9500
C41 C42 1.490(4)
C42 H42A 0.9800
C42 H42B 0.9800
C42 H42C 0.9800
P1 F15 1.585(2)
P1 F12 1.591(2)
P1 F14 1.594(2)
P1 F11 1.6014(18)
P1 F13 1.6048(18)
P1 F10 1.6067(18)
C100 Cl1 1.759(4)
C100 Cl2 1.761(4)
C100 H10A 0.9900
C100 H10B 0.9900
